data_4117473
loop_
_publ_author_name
'Shikuo Ren'
'Zaozao Qiu'
'Zuowei Xie'

_publ_section_title
;
 Transition-Metal-Promoted or -Catalyzed Exocyclic Alkyne Insertion via
 Zirconacyclopentene with Carborane Auxiliary: Formation of Symmetric or
 Unsymmetric Benzocarboranes
;
_journal_name_full 'Journal of the American Chemical Society'
_journal_page_first 3242
_journal_page_last 3254
_journal_paper_doi 10.1021/ja211485t
_journal_volume 134
_journal_year 2012
_chemical_formula_sum 'C19 H30 B10'
_chemical_formula_weight 366.53
_chemical_name_systematic
; 
 ? 
;
_space_group_IT_number 14
_symmetry_cell_setting monoclinic
_symmetry_space_group_name_Hall '-P 2ybc'
_symmetry_space_group_name_H-M 'P 1 21/c 1'
_atom_sites_solution_hydrogens geom
_atom_sites_solution_primary direct
_atom_sites_solution_secondary difmap
_audit_creation_method SHELXL-97
_cell_angle_alpha 90.00
_cell_angle_beta 102.604(4)
_cell_angle_gamma 90.00
_cell_formula_units_Z 4
_cell_length_a 9.533(2)
_cell_length_b 18.412(4)
_cell_length_c 13.318(3)
_cell_measurement_temperature 296(2)
_cell_volume 2281.3(9)
_computing_cell_refinement 'BRUKER KAPPA APEXII DUO DIFFRACTOMETER'
_computing_data_collection 'BRUKER KAPPA APEXII DUO DIFFRACTOMETER'
_computing_data_reduction 'BRUKER KAPPA APEXII DUO DIFFRACTOMETER'
_computing_molecular_graphics 'SIEMENS SHELXTL'
_computing_publication_material 'SIEMENS SHELXTL'
_computing_structure_refinement 'SHELXL-97 (Sheldrick, 1997)'
_computing_structure_solution 'SHELXS-97 (Sheldrick, 1990)'
_diffrn_ambient_temperature 296(2)
_diffrn_measured_fraction_theta_full 0.998
_diffrn_measured_fraction_theta_max 0.998
_diffrn_measurement_device_type 'BRUKER KAPPA APEXII DUO DIFFRACTOMETER'
_diffrn_measurement_method 'OMEGA SCAN'
_diffrn_radiation_monochromator graphite
_diffrn_radiation_source 'fine-focus sealed tube'
_diffrn_radiation_type MoK\a
_diffrn_radiation_wavelength 0.71073
_diffrn_reflns_av_R_equivalents 0.0494
_diffrn_reflns_av_sigmaI/netI 0.0409
_diffrn_reflns_limit_h_max 12
_diffrn_reflns_limit_h_min -11
_diffrn_reflns_limit_k_max 24
_diffrn_reflns_limit_k_min -24
_diffrn_reflns_limit_l_max 17
_diffrn_reflns_limit_l_min -17
_diffrn_reflns_number 28280
_diffrn_reflns_theta_full 27.96
_diffrn_reflns_theta_max 27.96
_diffrn_reflns_theta_min 1.92
_exptl_absorpt_coefficient_mu 0.053
_exptl_absorpt_correction_T_max 1.00000
_exptl_absorpt_correction_T_min 0.697555
_exptl_absorpt_correction_type multi-scan
_exptl_crystal_colour colourless
_exptl_crystal_density_diffrn 1.067
_exptl_crystal_description block
_exptl_crystal_F_000 776
_exptl_crystal_size_max 0.40
_exptl_crystal_size_mid 0.30
_exptl_crystal_size_min 0.20
_refine_diff_density_max 0.195
_refine_diff_density_min -0.214
_refine_diff_density_rms 0.036
_refine_ls_extinction_method none
_refine_ls_goodness_of_fit_ref 1.001
_refine_ls_hydrogen_treatment riding
_refine_ls_matrix_type full
_refine_ls_number_parameters 262
_refine_ls_number_reflns 5475
_refine_ls_number_restraints 0
_refine_ls_restrained_S_all 1.001
_refine_ls_R_factor_all 0.1104
_refine_ls_R_factor_gt 0.0552
_refine_ls_shift/su_max 0.006
_refine_ls_shift/su_mean 0.001
_refine_ls_structure_factor_coef Fsqd
_refine_ls_weighting_details 'calc w=1/[\s^2^(Fo^2^)+(0.0837P)^2^+0.2707P] where P=(Fo^2^+2Fc^2^)/3'
_refine_ls_weighting_scheme calc
_refine_ls_wR_factor_gt 0.1385
_refine_ls_wR_factor_ref 0.1712
_reflns_number_gt 3112
_reflns_number_total 5475
_reflns_threshold_expression >2sigma(I)
_cod_data_source_file ja211485t_si_001_4.cif
_cod_data_source_block 3n
_cod_original_cell_volume 2281.5(8)
_cod_database_code 4117473

loop_
_symmetry_equiv_pos_as_xyz
'x, y, z'
'-x, y+1/2, -z+1/2'
'-x, -y, -z'
'x, -y-1/2, z-1/2'

loop_
_atom_site_label
_atom_site_type_symbol
_atom_site_fract_x
_atom_site_fract_y
_atom_site_fract_z
_atom_site_U_iso_or_equiv
_atom_site_adp_type
_atom_site_occupancy
_atom_site_symmetry_multiplicity
_atom_site_calc_flag
_atom_site_refinement_flags
C1 C 0.49676(18) 0.15922(8) 0.84973(12) 0.0398(4) Uani 1 1 d .
C2 C 0.36651(17) 0.21821(8) 0.84180(13) 0.0394(4) Uani 1 1 d .
C11 C 0.41030(18) 0.29576(8) 0.84464(13) 0.0425(4) Uani 1 1 d .
C12 C 0.29176(19) 0.35014(9) 0.83535(14) 0.0465(4) Uani 1 1 d .
C13 C 0.2391(2) 0.37149(10) 0.91955(15) 0.0559(5) Uani 1 1 d .
H13A H 0.2762 0.3510 0.9837 0.067 Uiso 1 1 calc R
C14 C 0.1314(2) 0.42318(11) 0.90907(18) 0.0680(6) Uani 1 1 d .
H14A H 0.0958 0.4370 0.9659 0.082 Uiso 1 1 calc R
C15 C 0.0773(2) 0.45395(11) 0.8149(2) 0.0748(7) Uani 1 1 d .
H15A H 0.0055 0.4889 0.8081 0.090 Uiso 1 1 calc R
C16 C 0.1283(3) 0.43359(12) 0.73095(19) 0.0758(7) Uani 1 1 d .
H16A H 0.0914 0.4548 0.6673 0.091 Uiso 1 1 calc R
C17 C 0.2350(2) 0.38128(10) 0.74064(16) 0.0628(5) Uani 1 1 d .
H17A H 0.2687 0.3670 0.6832 0.075 Uiso 1 1 calc R
C18 C 0.54855(19) 0.31472(9) 0.85179(13) 0.0474(4) Uani 1 1 d .
C19 C 0.5875(2) 0.39459(10) 0.85948(18) 0.0660(6) Uani 1 1 d .
H19A H 0.6572 0.4038 0.8177 0.079 Uiso 1 1 calc R
H19B H 0.5021 0.4227 0.8308 0.079 Uiso 1 1 calc R
C20 C 0.6474(3) 0.42049(14) 0.9652(2) 0.0888(8) Uani 1 1 d .
H20A H 0.6774 0.4687 0.9712 0.107 Uiso 1 1 calc R
C21 C 0.6631(4) 0.38493(19) 1.0497(2) 0.1108(10) Uani 1 1 d .
H21A H 0.6351 0.3365 1.0488 0.133 Uiso 1 1 calc R
H21B H 0.7025 0.4076 1.1119 0.133 Uiso 1 1 calc R
C22 C 0.66500(19) 0.26132(10) 0.85695(14) 0.0484(4) Uani 1 1 d .
C23 C 0.8129(2) 0.28994(12) 0.85234(18) 0.0672(6) Uani 1 1 d .
H23A H 0.8859 0.2564 0.8873 0.081 Uiso 1 1 calc R
H23B H 0.8287 0.3364 0.8873 0.081 Uiso 1 1 calc R
C24 C 0.8258(3) 0.29894(15) 0.7406(2) 0.0897(8) Uani 1 1 d .
H24A H 0.9196 0.3172 0.7390 0.135 Uiso 1 1 calc R
H24B H 0.7541 0.3325 0.7063 0.135 Uiso 1 1 calc R
H24C H 0.8118 0.2528 0.7064 0.135 Uiso 1 1 calc R
C25 C 0.64349(18) 0.18920(9) 0.85871(13) 0.0454(4) Uani 1 1 d .
C26 C 0.7634(2) 0.13416(11) 0.86940(16) 0.0603(5) Uani 1 1 d .
H26A H 0.8295 0.1495 0.8276 0.072 Uiso 1 1 calc R
H26B H 0.7230 0.0878 0.8430 0.072 Uiso 1 1 calc R
C27 C 0.8466(3) 0.12400(15) 0.97985(19) 0.0852(8) Uani 1 1 d .
H27A H 0.9207 0.0884 0.9816 0.128 Uiso 1 1 calc R
H27B H 0.7823 0.1078 1.0216 0.128 Uiso 1 1 calc R
H27C H 0.8892 0.1693 1.0060 0.128 Uiso 1 1 calc R
B3 B 0.3784(2) 0.17071(11) 0.73197(16) 0.0489(5) Uani 1 1 d .
H3 H 0.4068 0.1948 0.6635 0.059 Uiso 1 1 calc R
B4 B 0.4372(2) 0.08397(11) 0.77644(17) 0.0516(5) Uani 1 1 d .
H4 H 0.5047 0.0513 0.7364 0.062 Uiso 1 1 calc R
B5 B 0.4625(3) 0.08227(10) 0.91288(17) 0.0512(5) Uani 1 1 d .
H5 H 0.5463 0.0485 0.9608 0.061 Uiso 1 1 calc R
B6 B 0.4185(2) 0.16867(10) 0.95480(15) 0.0437(5) Uani 1 1 d .
H6 H 0.4725 0.1915 1.0296 0.052 Uiso 1 1 calc R
B7 B 0.2105(2) 0.18692(12) 0.76394(18) 0.0538(5) Uani 1 1 d .
H7 H 0.1291 0.2220 0.7160 0.065 Uiso 1 1 calc R
B8 B 0.2539(3) 0.09959(12) 0.72408(19) 0.0592(6) Uani 1 1 d .
H8 H 0.1996 0.0765 0.6495 0.071 Uiso 1 1 calc R
B9 B 0.3054(3) 0.04474(11) 0.83467(19) 0.0577(6) Uani 1 1 d .
H9 H 0.2853 -0.0141 0.8323 0.069 Uiso 1 1 calc R
B10 B 0.2936(3) 0.09732(11) 0.94379(18) 0.0542(6) Uani 1 1 d .
H10 H 0.2653 0.0729 1.0121 0.065 Uiso 1 1 calc R
B11 B 0.2351(2) 0.18525(11) 0.90003(17) 0.0498(5) Uani 1 1 d .
H11 H 0.1693 0.2193 0.9398 0.060 Uiso 1 1 calc R
B12 B 0.1646(3) 0.10860(12) 0.82652(19) 0.0577(6) Uani 1 1 d .
H12 H 0.0520 0.0918 0.8186 0.069 Uiso 1 1 calc R

loop_
_atom_site_aniso_label
_atom_site_aniso_U_11
_atom_site_aniso_U_22
_atom_site_aniso_U_33
_atom_site_aniso_U_23
_atom_site_aniso_U_13
_atom_site_aniso_U_12
C1 0.0463(9) 0.0319(8) 0.0451(9) 0.0016(7) 0.0185(7) 0.0005(7)
C2 0.0403(9) 0.0321(8) 0.0482(9) -0.0005(7) 0.0149(7) -0.0007(6)
C11 0.0490(10) 0.0322(8) 0.0458(9) 0.0030(7) 0.0094(8) -0.0030(7)
C12 0.0518(11) 0.0324(8) 0.0523(10) 0.0020(7) 0.0049(8) -0.0015(7)
C13 0.0634(13) 0.0448(10) 0.0534(11) -0.0043(8) -0.0001(9) 0.0097(9)
C14 0.0701(14) 0.0539(12) 0.0746(14) -0.0119(11) 0.0041(11) 0.0179(10)
C15 0.0664(14) 0.0477(12) 0.0987(18) -0.0003(12) -0.0076(13) 0.0161(10)
C16 0.0830(17) 0.0549(12) 0.0763(16) 0.0199(11) -0.0118(13) 0.0090(11)
C17 0.0752(14) 0.0512(11) 0.0584(12) 0.0101(9) 0.0070(10) 0.0037(10)
C18 0.0518(11) 0.0389(9) 0.0520(11) 0.0056(8) 0.0122(8) -0.0077(8)
C19 0.0673(13) 0.0406(10) 0.0903(16) 0.0045(10) 0.0176(12) -0.0151(9)
C20 0.101(2) 0.0592(14) 0.109(2) -0.0227(14) 0.0281(17) -0.0303(13)
C21 0.134(3) 0.112(2) 0.089(2) -0.0338(19) 0.0305(19) -0.039(2)
C22 0.0440(10) 0.0509(10) 0.0525(10) 0.0031(8) 0.0151(8) -0.0088(8)
C23 0.0480(12) 0.0698(13) 0.0869(16) 0.0016(12) 0.0217(11) -0.0152(10)
C24 0.0860(18) 0.0915(18) 0.108(2) 0.0040(15) 0.0568(15) -0.0255(14)
C25 0.0429(9) 0.0490(10) 0.0478(10) 0.0041(8) 0.0174(8) 0.0020(8)
C26 0.0511(11) 0.0644(12) 0.0704(13) 0.0071(10) 0.0244(10) 0.0107(10)
C27 0.0682(15) 0.107(2) 0.0815(17) 0.0257(15) 0.0178(13) 0.0239(14)
B3 0.0564(13) 0.0467(11) 0.0457(11) -0.0053(9) 0.0156(10) -0.0083(9)
B4 0.0633(14) 0.0377(10) 0.0621(13) -0.0116(9) 0.0315(11) -0.0061(9)
B5 0.0666(14) 0.0324(9) 0.0622(13) 0.0068(9) 0.0306(11) 0.0016(9)
B6 0.0561(12) 0.0368(9) 0.0444(11) 0.0005(8) 0.0244(9) -0.0017(8)
B7 0.0459(12) 0.0492(12) 0.0645(14) -0.0049(10) 0.0080(10) -0.0070(9)
B8 0.0665(15) 0.0536(13) 0.0615(14) -0.0170(11) 0.0225(12) -0.0216(11)
B9 0.0712(15) 0.0372(10) 0.0753(15) -0.0099(10) 0.0394(12) -0.0125(10)
B10 0.0688(15) 0.0408(11) 0.0641(14) -0.0028(9) 0.0387(12) -0.0094(10)
B11 0.0482(12) 0.0397(10) 0.0701(14) -0.0088(10) 0.0314(10) -0.0057(9)
B12 0.0544(13) 0.0472(12) 0.0780(16) -0.0147(11) 0.0289(12) -0.0158(10)

loop_
_atom_type_symbol
_atom_type_description
_atom_type_scat_dispersion_real
_atom_type_scat_dispersion_imag
_atom_type_scat_source
C C 0.0033 0.0016 'International Tables Vol C Tables 4.2.6.8 and 6.1.1.4'
H H 0.0000 0.0000 'International Tables Vol C Tables 4.2.6.8 and 6.1.1.4'
B B 0.0013 0.0007 'International Tables Vol C Tables 4.2.6.8 and 6.1.1.4'

loop_
_geom_angle_atom_site_label_1
_geom_angle_atom_site_label_2
_geom_angle_atom_site_label_3
_geom_angle
C25 C1 C2 116.56(13)
C25 C1 B5 123.00(15)
C2 C1 B5 110.92(13)
C25 C1 B4 122.31(14)
C2 C1 B4 110.28(14)
B5 C1 B4 62.47(12)
C25 C1 B6 117.52(14)
C2 C1 B6 62.02(10)
B5 C1 B6 61.65(11)
B4 C1 B6 113.12(13)
C25 C1 B3 116.34(14)
C2 C1 B3 61.67(11)
B5 C1 B3 112.85(14)
B4 C1 B3 61.01(12)
B6 C1 B3 114.11(14)
C11 C2 C1 115.55(13)
C11 C2 B7 122.65(15)
C1 C2 B7 111.21(13)
C11 C2 B11 123.74(14)
C1 C2 B11 110.72(13)
B7 C2 B11 62.21(12)
C11 C2 B3 115.96(14)
C1 C2 B3 61.96(11)
B7 C2 B3 61.78(12)
B11 C2 B3 113.02(13)
C11 C2 B6 117.21(14)
C1 C2 B6 61.72(10)
B7 C2 B6 113.14(13)
B11 C2 B6 61.50(12)
B3 C2 B6 114.10(13)
C18 C11 C2 121.08(15)
C18 C11 C12 122.88(15)
C2 C11 C12 116.01(14)
C13 C12 C17 118.87(17)
C13 C12 C11 121.69(16)
C17 C12 C11 119.42(17)
C12 C13 C14 120.42(19)
C15 C14 C13 119.9(2)
C16 C15 C14 120.4(2)
C15 C16 C17 120.0(2)
C12 C17 C16 120.4(2)
C11 C18 C22 123.10(15)
C11 C18 C19 118.57(17)
C22 C18 C19 118.28(16)
C20 C19 C18 114.55(19)
C21 C20 C19 128.2(2)
C25 C22 C18 122.93(16)
C25 C22 C23 119.33(17)
C18 C22 C23 117.59(16)
C22 C23 C24 110.46(18)
C22 C25 C1 120.70(15)
C22 C25 C26 123.29(16)
C1 C25 C26 116.01(15)
C25 C26 C27 113.41(18)
C2 B3 C1 56.37(10)
C2 B3 B4 104.50(14)
C1 B3 B4 59.07(11)
C2 B3 B8 105.07(14)
C1 B3 B8 105.15(15)
B4 B3 B8 60.17(13)
C2 B3 B7 58.77(11)
C1 B3 B7 104.33(15)
B4 B3 B7 108.18(15)
B8 B3 B7 60.32(13)
C1 B4 B3 59.92(11)
C1 B4 B8 105.67(14)
B3 B4 B8 59.98(13)
C1 B4 B9 104.99(14)
B3 B4 B9 108.36(16)
B8 B4 B9 60.07(14)
C1 B4 B5 58.67(11)
B3 B4 B5 108.84(14)
B8 B4 B5 108.02(15)
B9 B4 B5 59.75(13)
C1 B5 B6 59.66(10)
C1 B5 B9 105.16(15)
B6 B5 B9 108.02(16)
C1 B5 B10 105.38(14)
B6 B5 B10 59.63(11)
B9 B5 B10 60.07(13)
C1 B5 B4 58.86(11)
B6 B5 B4 108.55(14)
B9 B5 B4 59.78(12)
B10 B5 B4 107.89(17)
C1 B6 C2 56.26(9)
C1 B6 B10 105.13(13)
C2 B6 B10 105.08(15)
C1 B6 B5 58.70(10)
C2 B6 B5 103.98(13)
B10 B6 B5 60.26(12)
C1 B6 B11 104.21(14)
C2 B6 B11 58.83(11)
B10 B6 B11 60.23(12)
B5 B6 B11 107.87(15)
C2 B7 B12 105.07(16)
C2 B7 B3 59.45(11)
B12 B7 B3 107.81(16)
C2 B7 B8 104.92(15)
B12 B7 B8 59.91(12)
B3 B7 B8 59.44(12)
C2 B7 B11 59.03(11)
B12 B7 B11 59.73(12)
B3 B7 B11 108.53(15)
B8 B7 B11 107.62(16)
B3 B8 B4 59.85(12)
B3 B8 B9 108.39(17)
B4 B8 B9 60.25(13)
B3 B8 B12 108.49(15)
B4 B8 B12 108.30(17)
B9 B8 B12 60.17(13)
B3 B8 B7 60.24(12)
B4 B8 B7 107.87(15)
B9 B8 B7 108.07(16)
B12 B8 B7 59.97(13)
B8 B9 B5 108.29(15)
B8 B9 B4 59.69(13)
B5 B9 B4 60.47(12)
B8 B9 B10 108.43(16)
B5 B9 B10 60.01(13)
B4 B9 B10 108.39(14)
B8 B9 B12 59.96(14)
B5 B9 B12 108.07(15)
B4 B9 B12 107.68(15)
B10 B9 B12 60.23(13)
B6 B10 B5 60.11(11)
B6 B10 B9 108.27(14)
B5 B10 B9 59.92(13)
B6 B10 B11 60.18(12)
B5 B10 B11 107.70(14)
B9 B10 B11 107.58(16)
B6 B10 B12 108.20(15)
B5 B10 B12 107.72(16)
B9 B10 B12 59.88(13)
B11 B10 B12 59.70(13)
C2 B11 B12 104.98(14)
C2 B11 B6 59.68(10)
B12 B11 B6 108.26(15)
C2 B11 B10 105.24(13)
B12 B11 B10 60.36(13)
B6 B11 B10 59.59(12)
C2 B11 B7 58.75(11)
B12 B11 B7 59.89(13)
B6 B11 B7 108.80(14)
B10 B11 B7 108.29(15)
B11 B12 B8 108.32(15)
B11 B12 B7 60.38(12)
B8 B12 B7 60.13(13)
B11 B12 B9 107.78(16)
B8 B12 B9 59.87(13)
B7 B12 B9 107.96(16)
B11 B12 B10 59.95(12)
B8 B12 B10 108.07(16)
B7 B12 B10 108.36(15)
B9 B12 B10 59.88(13)

loop_
_geom_bond_atom_site_label_1
_geom_bond_atom_site_label_2
_geom_bond_distance
C1 C25 1.484(2)
C1 C2 1.636(2)
C1 B5 1.715(2)
C1 B4 1.719(3)
C1 B6 1.732(2)
C1 B3 1.734(3)
C2 C11 1.486(2)
C2 B7 1.717(3)
C2 B11 1.722(2)
C2 B3 1.729(3)
C2 B6 1.737(3)
C11 C18 1.347(2)
C11 C12 1.495(2)
C12 C13 1.382(3)
C12 C17 1.384(3)
C13 C14 1.384(3)
C14 C15 1.370(3)
C15 C16 1.365(4)
C16 C17 1.386(3)
C18 C22 1.473(3)
C18 C19 1.515(2)
C19 C20 1.478(3)
C20 C21 1.282(4)
C22 C25 1.344(2)
C22 C23 1.519(2)
C23 C24 1.528(3)
C25 C26 1.511(2)
C26 C27 1.523(3)
B3 B4 1.752(3)
B3 B8 1.755(3)
B3 B7 1.769(3)
B4 B8 1.758(4)
B4 B9 1.768(3)
B4 B5 1.780(3)
B5 B6 1.766(3)
B5 B9 1.768(3)
B5 B10 1.769(3)
B6 B10 1.758(3)
B6 B11 1.768(3)
B7 B12 1.768(3)
B7 B8 1.770(3)
B7 B11 1.776(3)
B8 B9 1.765(4)
B8 B12 1.767(3)
B9 B10 1.770(3)
B9 B12 1.770(3)
B10 B11 1.769(3)
B10 B12 1.777(4)
B11 B12 1.765(3)
